data_2007366
loop_
_publ_author_name
'Miyake, Michihiro'
'Matsuda, Nobuyuki'
'Sato, Shoichi'
'Matsuda, Motohide'
'Nakagawa, Souhei'
'Ochiai, Junko'

_publ_section_title
;
 Mg(H~2~PO~4~)~2~.4H~2~O
;
_journal_issue 6
_journal_name_full 'Acta Crystallographica Section C'
_journal_page_first 702
_journal_page_last 703
_journal_paper_doi 10.1107/S0108270198000262
_journal_volume 54
_journal_year 1998
_chemical_formula_iupac 'Mg (H2 P1 O4)2, 4H2 O'
_chemical_formula_moiety 'Mg H4 P2 O8, 4H2 O'
_chemical_formula_sum 'H12 Mg O12 P2'
_chemical_formula_weight 290.3
_chemical_name_systematic ' Magnesium bis (dihydrogenorthophosphate) tetrahydrate'
_space_group_IT_number 2
_symmetry_cell_setting triclinic
_symmetry_space_group_name_Hall '-P 1'
_symmetry_space_group_name_H-M 'P -1'
_cell_angle_alpha 95.310(10)
_cell_angle_beta 107.040(10)
_cell_angle_gamma 66.980(10)
_cell_formula_units_Z 2
_cell_length_a 7.7910(10)
_cell_length_b 9.1970(10)
_cell_length_c 7.6880(10)
_cell_measurement_reflns_used 25
_cell_measurement_temperature 300
_cell_measurement_theta_max 22.5
_cell_measurement_theta_min 22.3
_cell_volume 484.60(11)
_computing_cell_refinement 'MSC/AFC Diffractometer Control Software'
_computing_data_collection
;
MSC/AFC Diffractometer Control Software (Molecular Structure
Corporation, 1988)
;
_computing_data_reduction 'TEXAN (Molecular Structure Corporation, 1992)'
_computing_molecular_graphics 'ORTEPII (Johnson, 1976)'
_computing_publication_material TEXSAN
_computing_structure_refinement TEXSAN
_computing_structure_solution 'DIRDIF92 (Beurskens et al., 1992)'
_diffrn_measurement_device 'Rigaku AFC-5R'
_diffrn_measurement_method \w-2\q
_diffrn_radiation_type 'Mo K\a'
_diffrn_radiation_wavelength 0.71069
_diffrn_reflns_av_R_equivalents 0.012
_diffrn_reflns_limit_h_max 12
_diffrn_reflns_limit_h_min -12
_diffrn_reflns_limit_k_max 14
_diffrn_reflns_limit_k_min -14
_diffrn_reflns_limit_l_max 0
_diffrn_reflns_limit_l_min -12
_diffrn_reflns_number 4544
_diffrn_reflns_theta_max 35.0
_diffrn_standards_decay_% 0
_diffrn_standards_interval_count 150
_diffrn_standards_number 4
_exptl_absorpt_coefficient_mu 0.570
_exptl_absorpt_correction_T_max 0.862
_exptl_absorpt_correction_T_min 0.862
_exptl_absorpt_correction_type spherical
_exptl_absorpt_process_details 'TEXSAN; Molecular Structure Corporation, 1992)'
_exptl_crystal_colour colorless
_exptl_crystal_density_diffrn 1.990
_exptl_crystal_density_method 'not measured'
_exptl_crystal_description Spherical
_exptl_crystal_F_000 300
_exptl_crystal_size_rad 0.175
_refine_diff_density_max 0.49
_refine_diff_density_min -0.39
_refine_ls_extinction_coef 3.0386E-5
_refine_ls_extinction_method 'Zachariasen (1967)'
_refine_ls_goodness_of_fit_ref 1.88
_refine_ls_hydrogen_treatment refall
_refine_ls_number_parameters 185
_refine_ls_number_reflns 3629
_refine_ls_R_factor_gt 0.022
_refine_ls_shift/su_max 0.12
_refine_ls_structure_factor_coef F
_refine_ls_weighting_details 'w = 4F~o~^2^/[\s^2^(F~o~^2^)]'
_refine_ls_weighting_scheme calc
_refine_ls_wR_factor_ref 0.033
_reflns_number_gt 3629
_reflns_number_total 4287
_reflns_threshold_expression I>3\s(I)
_cod_data_source_file oh1110.cif
_cod_data_source_block structure
_cod_original_cell_volume 484.60(10)
_cod_original_formula_sum 'Mg1 H12 P2 O12'
_cod_database_code 2007366

loop_
_symmetry_equiv_pos_as_xyz
'x, y, z'
'-x, -y, -z'

loop_
_atom_site_label
_atom_site_fract_x
_atom_site_fract_y
_atom_site_fract_z
_atom_site_adp_type
_atom_site_type_symbol
Mg .23183(4) .29163(4) .36035(4) Uani Mg
P1 .09647(3) .68262(2) .41158(3) Uani P
P2 .43196(3) -.08724(3) .26556(3) Uani P
O1 .22200(10) .51128(8) .44080(10) Uani O
O2 -.08920(10) .73797(8) .46570(10) Uani O
O3 .04890(10) .72752(9) .20530(10) Uani O
O4 .20930(10) .78684(8) .52300(10) Uani O
O5 .26533(9) .06769(8) .25900(10) Uani O
O6 .50146(9) -.19338(8) .43082(9) Uani O
O7 .60700(10) -.05520(10) .24180(10) Uani O
O8 .37150(10) -.18511(9) .09630(10) Uani O
O9 .36850(10) .30790(10) .17260(10) Uani O
O10 -.03290(10) .38390(10) .15730(10) Uani O
O11 .58010(10) .49280(10) .19420(10) Uani O
O12 -.08400(10) .04530(9) .18500(10) Uani O
H1 .026(4) .812(3) .200(3) B~eq~ H
H2 .294(3) .787(2) .497(2) B~eq~ H
H3 .731(4) -.139(3) .309(3) B~eq~ H
H4 .280(3) -.129(2) .023(3) B~eq~ H
H5 .428(3) .383(2) .176(2) B~eq~ H
H6 .407(3) .246(3) .101(3) B~eq~ H
H7 -.049(3) .376(2) .033(3) B~eq~ H
H8 -.148(4) .410(3) .164(3) B~eq~ H
H9 .501(3) .583(3) .148(3) B~eq~ H
H10 .631(3) .508(2) .308(3) B~eq~ H
H11 -.126(3) .084(2) .266(2) B~eq~ H
H12 .007(3) .063(2) .197(2) B~eq~ H

loop_
_atom_site_aniso_label
_atom_site_aniso_U_11
_atom_site_aniso_U_22
_atom_site_aniso_U_33
_atom_site_aniso_U_12
_atom_site_aniso_U_13
_atom_site_aniso_U_23
_atom_site_aniso_type_symbol
Mg .01180(10) .01140(10) .01410(10) -.00390(10) .00360(10) -.00080(10) Mg
P1 .01089(9) .01052(9) .01191(9) -.00364(7) .00364(7) -.00032(6) P
P2 .01087(9) .01119(9) .01360(10) -.00198(7) .00318(7) .00051(6) P
O1 .0184(3) .0108(2) .0211(3) -.0032(2) .0031(2) -.0010(2) O
O2 .0118(3) .0207(3) .0211(3) -.0040(2) .0068(2) .0023(2) O
O3 .0309(4) .0195(3) .0134(3) -.0085(3) .0071(3) .0009(2) O
O4 .0178(3) .0185(3) .0209(3) -.0108(2) .0077(2) -.0054(2) O
O5 .0122(2) .0116(2) .0227(3) -.0021(2) .0033(2) -.0023(2) O
O6 .0127(3) .0173(3) .0145(3) -.0055(2) .0016(2) .0035(2) O
O7 .0141(3) .0291(4) .0380(4) -.0037(3) .0082(3) .0157(3) O
O8 .0309(4) .0160(3) .0164(3) .0006(3) -.0027(3) -.0035(2) O
O9 .0322(4) .0258(4) .0286(4) -.0150(3) .0187(3) -.0066(3) O
O10 .0176(3) .0325(4) .0181(3) -.0025(3) .0012(3) -.0004(3) O
O11 .0310(4) .0188(3) .0196(3) -.0073(3) .0020(3) .0006(3) O
O12 .0181(3) .0209(3) .0193(3) -.0088(3) .0029(2) -.0015(2) O

loop_
_atom_type_symbol
_atom_type_scat_dispersion_real
_atom_type_scat_dispersion_imag
_atom_type_scat_source
Mg 0.042 0.036 '   International Tables for X-ray Crysrallography  (vol. IV)'
P 0.090 0.095 '   International Tables for X-ray Crysrallography  (vol. IV)'
O 0.008 0.006 '   International Tables for X-ray Crysrallography  (vol. IV)'

loop_
_geom_angle_atom_site_label_1
_geom_angle_atom_site_label_2
_geom_angle_atom_site_label_3
_geom_angle_site_symmetry_1
_geom_angle_site_symmetry_3
_geom_angle
_geom_angle_publ_flag
O1 Mg O2 . 2_566 96.97(4) yes
O1 Mg O6 . 2_656 88.84(3) yes
O1 Mg O9 . . 87.28(4) yes
O1 Mg O10 . . 92.23(4) yes
O2 Mg O5 2_566 . 90.33(4) yes
O2 Mg O6 2_566 2_656 88.49(3) yes
O2 Mg O10 2_566 . 90.27(4) yes
O5 Mg O6 . 2_656 90.27(3) yes
O5 Mg O9 . . 85.46(4) yes
O5 Mg O10 . . 88.81(3) yes
O6 Mg O9 2_656 . 93.36(3) yes
O9 Mg O10 . . 87.81(4) yes
O1 P1 O2 . . 116.81(5) yes
O1 P1 O3 . . 108.48(4) yes
O1 P1 O4 . . 110.71(4) yes
O2 P1 O3 . . 109.46(4) yes
O2 P1 O4 . . 105.04(4) yes
O3 P1 O4 . . 105.78(5) yes
O5 P2 O6 . . 117.44(5) yes
O5 P2 O7 . . 108.77(5) yes
O5 P2 O8 . . 108.41(4) yes
O6 P2 O7 . . 109.03(4) yes
O6 P2 O8 . . 106.40(5) yes
O7 P2 O8 . . 106.23(5) yes

loop_
_geom_bond_atom_site_label_1
_geom_bond_atom_site_label_2
_geom_bond_site_symmetry_1
_geom_bond_site_symmetry_2
_geom_bond_distance
_geom_bond_publ_flag
Mg O1 . . 2.0359(9) yes
Mg O2 . 2_566 2.0669(10) yes
Mg O5 . . 2.0782(8) yes
Mg O6 . 2_656 2.1346(7) yes
Mg O9 . . 2.0748(10) yes
Mg O10 . . 2.0977(8) yes
P1 O1 . . 1.4904(7) yes
P1 O2 . . 1.5041(9) yes
P1 O3 . . 1.5748(9) yes
P1 O4 . . 1.5783(9) yes
P2 O5 . . 1.4987(7) yes
P2 O6 . . 1.5077(8) yes
P2 O7 . . 1.5653(10) yes
P2 O8 . . 1.5752(8) yes

loop_
_geom_hbond_atom_site_label_D
_geom_hbond_atom_site_label_H
_geom_hbond_atom_site_label_A
_geom_hbond_site_symmetry_A
_geom_hbond_distance_DH
_geom_hbond_distance_HA
_geom_hbond_distance_DA
_geom_hbond_angle_DHA
O3 H1 O12 1_565 0.73(3) 1.98(3) 2.6950(10) 170(3)
O4 H2 O6 1_565 0.74(2) 1.91(3) 2.6480(10) 175(2)
O7 H3 O2 1_645 1.00(2) 1.65(2) 2.6230(10) 165(2)
O8 H4 O12 2_555 0.79(2) 1.83(2) 2.6020(10) 165(2)
O9 H5 O11 . 0.97(2) 1.80(3) 2.7600(10) 170.0(10)
O9 H6 ? ? 0.79(2) ? ? ?
O10 H7 O3 2_565 0.93(3) 1.99(2) 2.8640(10) 158(2)
O10 H8 O11 1_455 0.85(3) 2.03(3) 2.8740(10) 174(3)
O11 H9 O8 1_565 0.85(2) 1.99(2) 2.8130(10) 163(2)
O11 H10 O1 2_666 0.87(2) 1.92(2) 2.7730(10) 166(2)
O12 H11 O4 2_566 0.78(2) 2.03(2) 2.8000(10) 169(2)
O12 H12 O5 . 0.77(3) 1.94(2) 2.7000(10) 168(2)
